data_4113100
loop_
_publ_author_name
'Hisako Hashimoto'
'Katsunori Suzuki'
'Wataru Setaka'
'Chizuko Kabuto'
'Mitsuo Kira'

_publ_section_title
;
 Iron Complexes of (E)- and (Z)-1,2-Dichlorodisilenes
;
_journal_name_full 'Journal of the American Chemical Society'
_journal_page_first 13628
_journal_page_last 13629
_journal_paper_doi 10.1021/ja048100i
_journal_volume 126
_journal_year 2004
_chemical_formula_sum 'C22 H42 Cl2 Fe O4 Si4'
_chemical_formula_weight 609.67
_chemical_name_systematic
; 
 ? 
;
_space_group_IT_number 61
_symmetry_cell_setting orthorhombic
_symmetry_space_group_name_Hall '-P 2ac 2ab'
_symmetry_space_group_name_H-M 'P b c a'
_atom_sites_solution_hydrogens geom
_atom_sites_solution_primary direct
_atom_sites_solution_secondary difmap
_audit_creation_method SHELXL-97
_cell_angle_alpha 90.00
_cell_angle_beta 90.00
_cell_angle_gamma 90.00
_cell_formula_units_Z 8
_cell_length_a 14.774(4)
_cell_length_b 15.521(5)
_cell_length_c 27.909(8)
_cell_measurement_temperature 173(2)
_cell_volume 6400(3)
_computing_structure_refinement 'SHELXL-97 (Sheldrick, 1997)'
_computing_structure_solution 'SHELXS-97 (Sheldrick, 1990)'
_diffrn_ambient_temperature 173(2)
_diffrn_measured_fraction_theta_full 0.998
_diffrn_measured_fraction_theta_max 0.998
_diffrn_radiation_monochromator graphite
_diffrn_radiation_source 'fine-focus sealed tube'
_diffrn_radiation_type MoK\a
_diffrn_radiation_wavelength 0.71070
_diffrn_reflns_av_R_equivalents 0.0000
_diffrn_reflns_av_sigmaI/netI 0.0962
_diffrn_reflns_limit_h_max 17
_diffrn_reflns_limit_h_min 0
_diffrn_reflns_limit_k_max 18
_diffrn_reflns_limit_k_min 0
_diffrn_reflns_limit_l_max 33
_diffrn_reflns_limit_l_min 0
_diffrn_reflns_number 5942
_diffrn_reflns_theta_full 25.50
_diffrn_reflns_theta_max 25.50
_diffrn_reflns_theta_min 3.00
_exptl_absorpt_coefficient_mu 0.812
_exptl_absorpt_correction_T_max 0.9232
_exptl_absorpt_correction_T_min 0.8545
_exptl_absorpt_correction_type empirical
_exptl_crystal_density_diffrn 1.266
_exptl_crystal_F_000 2576
_exptl_crystal_size_max 0.20
_exptl_crystal_size_mid 0.15
_exptl_crystal_size_min 0.10
_refine_diff_density_max 0.547
_refine_diff_density_min -0.532
_refine_diff_density_rms 0.121
_refine_ls_extinction_method none
_refine_ls_goodness_of_fit_ref 1.178
_refine_ls_hydrogen_treatment mixed
_refine_ls_matrix_type full
_refine_ls_number_parameters 298
_refine_ls_number_reflns 5942
_refine_ls_number_restraints 0
_refine_ls_restrained_S_all 1.178
_refine_ls_R_factor_all 0.1744
_refine_ls_R_factor_gt 0.1494
_refine_ls_shift/su_max 0.002
_refine_ls_shift/su_mean 0.000
_refine_ls_structure_factor_coef Fsqd
_refine_ls_weighting_details 'calc w=1/[\s^2^(Fo^2^)+(0.0000P)^2^+105.5715P] where P=(Fo^2^+2Fc^2^)/3'
_refine_ls_weighting_scheme calc
_refine_ls_wR_factor_gt 0.3007
_refine_ls_wR_factor_ref 0.3165
_reflns_number_gt 4606
_reflns_number_total 5942
_reflns_threshold_expression >2sigma(I)
_cod_data_source_file ja048100isi20040907_010418.cif
_cod_data_source_block suzu07(1E)
_cod_database_code 4113100

loop_
_symmetry_equiv_pos_as_xyz
'x, y, z'
'x+1/2, -y+1/2, -z'
'-x, y+1/2, -z+1/2'
'-x+1/2, -y, z+1/2'
'-x, -y, -z'
'-x-1/2, y-1/2, z'
'x, -y-1/2, z-1/2'
'x-1/2, y, -z-1/2'

loop_
_atom_site_label
_atom_site_type_symbol
_atom_site_fract_x
_atom_site_fract_y
_atom_site_fract_z
_atom_site_U_iso_or_equiv
_atom_site_adp_type
_atom_site_occupancy
_atom_site_symmetry_multiplicity
_atom_site_calc_flag
_atom_site_refinement_flags
Fe1 Fe 0.64300(12) 0.04454(11) 1.89267(6) 0.0501(5) Uani 1 1 d .
Cl1 Cl 0.4483(2) 0.1156(3) 1.81990(13) 0.0692(10) Uani 1 1 d .
Cl2 Cl 0.7268(2) 0.2676(3) 1.91266(11) 0.0693(11) Uani 1 1 d .
Si1 Si 0.5850(2) 0.1429(2) 1.83289(11) 0.0407(7) Uani 1 1 d .
Si2 Si 0.60783(19) 0.19386(19) 1.90753(10) 0.0382(7) Uani 1 1 d .
Si3 Si 0.6524(2) 0.1881(2) 1.75978(11) 0.0480(8) Uani 1 1 d .
Si4 Si 0.5017(2) 0.2509(2) 1.96282(13) 0.0507(8) Uani 1 1 d .
O1 O 0.4554(8) 0.0006(6) 1.9178(5) 0.099(4) Uani 1 1 d .
O2 O 0.8283(6) 0.0906(9) 1.8647(4) 0.099(4) Uani 1 1 d .
O3 O 0.7115(8) -0.0041(7) 1.9879(4) 0.095(4) Uani 1 1 d .
O4 O 0.6421(8) -0.1172(7) 1.8363(4) 0.087(3) Uani 1 1 d .
C1 C 0.5286(10) 0.0231(9) 1.9086(5) 0.069(4) Uani 1 1 d .
C2 C 0.7548(10) 0.0754(11) 1.8741(4) 0.070(4) Uani 1 1 d .
C3 C 0.6849(10) 0.0146(8) 1.9507(5) 0.063(3) Uani 1 1 d .
C4 C 0.6453(11) -0.0544(10) 1.8584(5) 0.075(4) Uani 1 1 d .
C5 C 0.7764(8) 0.1981(10) 1.7701(4) 0.065(4) Uani 1 1 d .
H5A H 0.8061 0.2167 1.7405 0.097 Uiso 1 1 calc R
H5B H 0.8009 0.1422 1.7800 0.097 Uiso 1 1 calc R
H5C H 0.7876 0.2407 1.7954 0.097 Uiso 1 1 calc R
C6 C 0.6330(11) 0.0995(9) 1.7126(4) 0.065(4) Uani 1 1 d .
C7 C 0.6892(10) 0.1200(11) 1.6680(5) 0.081(5) Uani 1 1 d .
H7A H 0.6796 0.0751 1.6438 0.122 Uiso 1 1 calc R
H7B H 0.7535 0.1221 1.6766 0.122 Uiso 1 1 calc R
H7C H 0.6706 0.1759 1.6549 0.122 Uiso 1 1 calc R
C8 C 0.5299(13) 0.0989(13) 1.6953(6) 0.117(8) Uani 1 1 d .
H8A H 0.5215 0.0539 1.6711 0.176 Uiso 1 1 calc R
H8B H 0.5146 0.1551 1.6815 0.176 Uiso 1 1 calc R
H8C H 0.4904 0.0874 1.7228 0.176 Uiso 1 1 calc R
C9 C 0.656(2) 0.0147(11) 1.7340(6) 0.187(15) Uani 1 1 d .
H9A H 0.6473 -0.0309 1.7102 0.280 Uiso 1 1 calc R
H9B H 0.6174 0.0039 1.7618 0.280 Uiso 1 1 calc R
H9C H 0.7198 0.0151 1.7443 0.280 Uiso 1 1 calc R
C10 C 0.6078(10) 0.2996(8) 1.7460(5) 0.064(4) Uani 1 1 d .
C11 C 0.6399(11) 0.3619(8) 1.7844(5) 0.073(4) Uani 1 1 d .
H11A H 0.6172 0.4198 1.7772 0.109 Uiso 1 1 calc R
H11B H 0.7062 0.3627 1.7850 0.109 Uiso 1 1 calc R
H11C H 0.6169 0.3433 1.8156 0.109 Uiso 1 1 calc R
C12 C 0.5019(13) 0.3046(12) 1.7485(11) 0.157(11) Uani 1 1 d .
H12A H 0.4821 0.3633 1.7410 0.236 Uiso 1 1 calc R
H12B H 0.4817 0.2892 1.7809 0.236 Uiso 1 1 calc R
H12C H 0.4757 0.2643 1.7253 0.236 Uiso 1 1 calc R
C13 C 0.6395(19) 0.3336(11) 1.6982(5) 0.138(10) Uani 1 1 d .
H13A H 0.6146 0.3913 1.6930 0.207 Uiso 1 1 calc R
H13B H 0.6188 0.2950 1.6726 0.207 Uiso 1 1 calc R
H13C H 0.7058 0.3364 1.6979 0.207 Uiso 1 1 calc R
C14 C 0.4080(11) 0.1720(12) 1.9706(8) 0.125(8) Uani 1 1 d .
H14A H 0.3636 0.1951 1.9934 0.187 Uiso 1 1 calc R
H14B H 0.4324 0.1176 1.9829 0.187 Uiso 1 1 calc R
H14C H 0.3785 0.1618 1.9397 0.187 Uiso 1 1 calc R
C15 C 0.5613(10) 0.2648(10) 2.0229(4) 0.065(4) Uani 1 1 d .
C16 C 0.6182(12) 0.3449(12) 2.0276(6) 0.101(6) Uani 1 1 d .
H16A H 0.6464 0.3462 2.0593 0.151 Uiso 1 1 calc R
H16B H 0.5798 0.3959 2.0235 0.151 Uiso 1 1 calc R
H16C H 0.6653 0.3448 2.0029 0.151 Uiso 1 1 calc R
C17 C 0.4912(12) 0.2669(12) 2.0645(5) 0.094(5) Uani 1 1 d .
H17A H 0.5230 0.2741 2.0950 0.141 Uiso 1 1 calc R
H17B H 0.4571 0.2128 2.0649 0.141 Uiso 1 1 calc R
H17C H 0.4495 0.3152 2.0597 0.141 Uiso 1 1 calc R
C18 C 0.6215(13) 0.1875(12) 2.0319(5) 0.104(7) Uani 1 1 d .
H18A H 0.6527 0.1945 2.0626 0.156 Uiso 1 1 calc R
H18B H 0.6662 0.1827 2.0061 0.156 Uiso 1 1 calc R
H18C H 0.5844 0.1351 2.0328 0.156 Uiso 1 1 calc R
C19 C 0.4544(14) 0.3539(11) 1.9346(6) 0.100(7) Uani 1 1 d .
C20 C 0.5293(17) 0.4159(9) 1.9172(6) 0.124(9) Uani 1 1 d .
H20A H 0.5015 0.4670 1.9027 0.186 Uiso 1 1 calc R
H20B H 0.5672 0.3867 1.8934 0.186 Uiso 1 1 calc R
H20C H 0.5668 0.4335 1.9445 0.186 Uiso 1 1 calc R
C21 C 0.3923(13) 0.4019(11) 1.9725(6) 0.108(7) Uani 1 1 d .
H21A H 0.3688 0.4552 1.9585 0.163 Uiso 1 1 calc R
H21B H 0.4281 0.4156 2.0011 0.163 Uiso 1 1 calc R
H21C H 0.3417 0.3644 1.9815 0.163 Uiso 1 1 calc R
C22 C 0.3921(17) 0.3248(14) 1.8933(7) 0.161(12) Uani 1 1 d .
H22A H 0.3674 0.3756 1.8770 0.241 Uiso 1 1 calc R
H22B H 0.3423 0.2902 1.9063 0.241 Uiso 1 1 calc R
H22C H 0.4269 0.2902 1.8704 0.241 Uiso 1 1 calc R

loop_
_atom_site_aniso_label
_atom_site_aniso_U_11
_atom_site_aniso_U_22
_atom_site_aniso_U_33
_atom_site_aniso_U_23
_atom_site_aniso_U_13
_atom_site_aniso_U_12
Fe1 0.0462(10) 0.0451(9) 0.0590(11) 0.0115(8) 0.0080(8) 0.0119(8)
Cl1 0.0317(14) 0.102(3) 0.074(2) -0.019(2) -0.0122(15) -0.0001(16)
Cl2 0.062(2) 0.095(3) 0.0505(17) -0.0057(17) 0.0043(15) -0.0432(19)
Si1 0.0319(15) 0.0429(17) 0.0473(17) -0.0035(14) -0.0085(13) 0.0014(13)
Si2 0.0343(15) 0.0388(16) 0.0414(16) 0.0052(13) -0.0007(12) -0.0047(13)
Si3 0.0500(19) 0.0543(19) 0.0398(17) -0.0031(14) -0.0116(14) -0.0084(16)
Si4 0.0464(18) 0.0411(17) 0.065(2) -0.0027(16) 0.0084(16) 0.0023(15)
O1 0.100(8) 0.058(6) 0.139(10) -0.005(6) 0.068(8) -0.028(6)
O2 0.035(5) 0.166(12) 0.097(8) 0.044(8) 0.000(5) 0.016(6)
O3 0.126(10) 0.083(7) 0.077(7) 0.029(6) -0.008(7) 0.004(7)
O4 0.111(9) 0.065(6) 0.084(7) -0.019(6) -0.012(7) 0.042(6)
C1 0.068(9) 0.058(8) 0.082(10) -0.001(7) 0.032(8) -0.007(7)
C2 0.057(8) 0.105(12) 0.049(7) 0.026(8) 0.001(7) 0.033(8)
C3 0.072(9) 0.049(7) 0.068(9) 0.010(7) 0.011(7) 0.007(7)
C4 0.083(11) 0.071(10) 0.070(9) 0.007(8) 0.001(8) 0.037(9)
C5 0.043(7) 0.100(11) 0.051(7) -0.013(7) 0.011(6) -0.003(7)
C6 0.094(11) 0.059(8) 0.042(7) -0.005(6) -0.010(7) -0.004(8)
C7 0.069(9) 0.117(13) 0.058(8) -0.027(9) -0.024(7) 0.022(9)
C8 0.130(16) 0.142(17) 0.080(12) -0.046(12) -0.013(11) -0.068(14)
C9 0.44(5) 0.058(10) 0.067(11) -0.020(9) -0.08(2) 0.014(19)
C10 0.070(9) 0.056(8) 0.065(8) 0.000(7) -0.026(7) -0.010(7)
C11 0.102(12) 0.052(8) 0.064(8) 0.011(7) -0.004(8) 0.003(8)
C12 0.092(13) 0.079(12) 0.30(3) 0.068(17) -0.097(17) -0.015(11)
C13 0.29(3) 0.073(11) 0.052(9) 0.021(8) -0.007(15) 0.004(16)
C14 0.073(11) 0.096(13) 0.20(2) -0.060(14) 0.086(13) -0.024(10)
C15 0.074(9) 0.081(10) 0.038(6) 0.000(6) 0.022(6) 0.005(8)
C16 0.112(14) 0.127(15) 0.064(10) -0.018(10) 0.008(10) -0.053(13)
C17 0.117(14) 0.108(14) 0.057(9) 0.009(9) 0.015(9) 0.007(12)
C18 0.133(16) 0.124(15) 0.055(9) 0.041(10) 0.010(10) 0.055(13)
C19 0.128(16) 0.075(11) 0.098(12) -0.040(10) -0.049(11) 0.067(11)
C20 0.26(3) 0.031(8) 0.081(11) 0.010(7) 0.001(15) 0.005(13)
C21 0.125(16) 0.089(12) 0.111(14) -0.029(11) -0.033(12) 0.068(12)
C22 0.21(3) 0.141(19) 0.128(17) -0.074(15) -0.090(18) 0.108(19)

loop_
_atom_type_symbol
_atom_type_description
_atom_type_scat_dispersion_real
_atom_type_scat_dispersion_imag
_atom_type_scat_source
C C 0.0033 0.0016 'International Tables Vol C Tables 4.2.6.8 and 6.1.1.4'
H H 0.0000 0.0000 'International Tables Vol C Tables 4.2.6.8 and 6.1.1.4'
O O 0.0106 0.0060 'International Tables Vol C Tables 4.2.6.8 and 6.1.1.4'
Si Si 0.0817 0.0704 'International Tables Vol C Tables 4.2.6.8 and 6.1.1.4'
Cl Cl 0.1484 0.1585 'International Tables Vol C Tables 4.2.6.8 and 6.1.1.4'
Fe Fe 0.3463 0.8444 'International Tables Vol C Tables 4.2.6.8 and 6.1.1.4'

loop_
_geom_angle_atom_site_label_1
_geom_angle_atom_site_label_2
_geom_angle_atom_site_label_3
_geom_angle
C1 Fe1 C3 93.1(7)
C1 Fe1 C2 174.6(7)
C3 Fe1 C2 90.7(6)
C1 Fe1 C4 89.4(7)
C3 Fe1 C4 104.5(6)
C2 Fe1 C4 93.3(7)
C1 Fe1 Si2 86.1(5)
C3 Fe1 Si2 99.7(4)
C2 Fe1 Si2 89.5(5)
C4 Fe1 Si2 155.6(5)
C1 Fe1 Si1 87.3(5)
C3 Fe1 Si1 155.2(4)
C2 Fe1 Si1 87.6(4)
C4 Fe1 Si1 100.3(5)
Si2 Fe1 Si1 55.63(11)
Cl1 Si1 Si2 112.03(18)
Cl1 Si1 Si3 108.37(18)
Si2 Si1 Si3 128.87(17)
Cl1 Si1 Fe1 109.45(18)
Si2 Si1 Fe1 62.02(12)
Si3 Si1 Fe1 129.06(16)
Cl2 Si2 Si1 112.27(17)
Cl2 Si2 Si4 107.77(18)
Si1 Si2 Si4 129.31(17)
Cl2 Si2 Fe1 110.80(17)
Si1 Si2 Fe1 62.35(12)
Si4 Si2 Fe1 127.82(15)
C5 Si3 C10 107.4(7)
C5 Si3 C6 108.2(7)
C10 Si3 C6 117.5(6)
C5 Si3 Si1 107.7(4)
C10 Si3 Si1 107.4(5)
C6 Si3 Si1 108.3(5)
C14 Si4 C15 108.4(9)
C14 Si4 C19 109.0(10)
C15 Si4 C19 115.8(7)
C14 Si4 Si2 108.8(5)
C15 Si4 Si2 108.0(4)
C19 Si4 Si2 106.5(6)
O1 C1 Fe1 173.2(13)
O2 C2 Fe1 174.8(12)
O3 C3 Fe1 179.6(15)
O4 C4 Fe1 176.6(15)
C9 C6 C7 112.7(16)
C9 C6 C8 109.7(17)
C7 C6 C8 105.9(11)
C9 C6 Si3 108.8(9)
C7 C6 Si3 109.2(10)
C8 C6 Si3 110.6(10)
C13 C10 C11 107.7(13)
C13 C10 C12 109.4(16)
C11 C10 C12 104.3(15)
C13 C10 Si3 113.1(12)
C11 C10 Si3 109.3(9)
C12 C10 Si3 112.5(10)
C16 C15 C18 108.2(14)
C16 C15 C17 106.8(13)
C18 C15 C17 106.5(12)
C16 C15 Si4 115.3(10)
C18 C15 Si4 109.1(10)
C17 C15 Si4 110.5(11)
C22 C19 C20 112.1(18)
C22 C19 C21 106.9(15)
C20 C19 C21 109.4(14)
C22 C19 Si4 106.3(12)
C20 C19 Si4 112.9(12)
C21 C19 Si4 109.1(13)

loop_
_geom_bond_atom_site_label_1
_geom_bond_atom_site_label_2
_geom_bond_distance
Fe1 C1 1.778(14)
Fe1 C3 1.795(15)
Fe1 C2 1.796(16)
Fe1 C4 1.809(17)
Fe1 Si2 2.411(4)
Fe1 Si1 2.418(3)
Cl1 Si1 2.095(4)
Cl2 Si2 2.102(4)
Si1 Si2 2.253(4)
Si1 Si3 2.376(5)
Si2 Si4 2.371(5)
Si3 C5 1.861(12)
Si3 C10 1.892(14)
Si3 C6 1.925(13)
Si4 C14 1.861(16)
Si4 C15 1.906(14)
Si4 C19 1.915(16)
O1 C1 1.165(16)
O2 C2 1.142(17)
O3 C3 1.148(16)
O4 C4 1.156(17)
C6 C9 1.49(2)
C6 C7 1.530(19)
C6 C8 1.60(2)
C10 C13 1.51(2)
C10 C11 1.519(18)
C10 C12 1.57(2)
C15 C16 1.51(2)
C15 C18 1.51(2)
C15 C17 1.556(18)
C19 C22 1.54(2)
C19 C20 1.54(3)
C19 C21 1.59(2)
